data_4107271
loop_
_publ_author_name
'Dmitry V. Peryshkov'
'Richard R. Schrock'
'Michael K. Takase'
'Peter M\"uller'
'Amir H. Hoveyda'

_publ_section_title
;
 Z-Selective Olefin Metathesis Reactions Promoted by Tungsten Oxo
 Alkylidene Complexes
;
_journal_name_full 'Journal of the American Chemical Society'
_journal_page_first 20754
_journal_page_last 20757
_journal_paper_doi 10.1021/ja210349m
_journal_volume 133
_journal_year 2011
_chemical_formula_sum 'C49 H70 Cl O2 P W'
_chemical_formula_weight 941.32
_chemical_name_systematic
; 
 ? 
;
_space_group_IT_number 14
_symmetry_cell_setting monoclinic
_symmetry_space_group_name_Hall '-P 2ybc'
_symmetry_space_group_name_H-M 'P 1 21/c 1'
_atom_sites_solution_hydrogens geom
_atom_sites_solution_primary direct
_atom_sites_solution_secondary difmap
_audit_creation_method SHELXL-97
_cell_angle_alpha 90.00
_cell_angle_beta 104.2850(10)
_cell_angle_gamma 90.00
_cell_formula_units_Z 4
_cell_length_a 22.6931(16)
_cell_length_b 8.9674(6)
_cell_length_c 23.7379(17)
_cell_measurement_reflns_used 9989
_cell_measurement_temperature 100(2)
_cell_measurement_theta_max 30.48
_cell_measurement_theta_min 2.90
_cell_volume 4681.3(6)
_computing_cell_refinement 'SAINT 7.46A (Bruker-AXS, 2010)'
_computing_data_collection 'APEX2 v2010.7.0 (Bruker-AXS, 2010)'
_computing_data_reduction 'SAINT 7.46A (Bruker-AXS, 2010)'
_computing_molecular_graphics 'Bruker SHELXTL'
_computing_publication_material 'Bruker SHELXTL'
_computing_structure_refinement 'SHELXL-97 (Sheldrick, 2008)'
_computing_structure_solution 'SHELXS-97 (Sheldrick, 2008)'
_diffrn_ambient_temperature 100(2)
_diffrn_detector_area_resol_mean 8.3
_diffrn_measured_fraction_theta_full 1.000
_diffrn_measured_fraction_theta_max 1.000
_diffrn_measurement_device_type 'Bruker Smart APEX2 CCD'
_diffrn_measurement_method '\f and \w scans'
_diffrn_radiation_monochromator graphite
_diffrn_radiation_source 'fine-focus sealed tube'
_diffrn_radiation_type MoK\a
_diffrn_radiation_wavelength 0.71073
_diffrn_reflns_av_R_equivalents 0.0492
_diffrn_reflns_av_sigmaI/netI 0.0283
_diffrn_reflns_limit_h_max 32
_diffrn_reflns_limit_h_min -32
_diffrn_reflns_limit_k_max 12
_diffrn_reflns_limit_k_min -12
_diffrn_reflns_limit_l_max 33
_diffrn_reflns_limit_l_min -33
_diffrn_reflns_number 108649
_diffrn_reflns_theta_full 30.32
_diffrn_reflns_theta_max 30.32
_diffrn_reflns_theta_min 1.77
_exptl_absorpt_coefficient_mu 2.594
_exptl_absorpt_correction_T_max 0.8812
_exptl_absorpt_correction_T_min 0.6250
_exptl_absorpt_correction_type multi-scan
_exptl_absorpt_process_details 'SADABS (Sheldrick, 2009)'
_exptl_crystal_colour colourless
_exptl_crystal_density_diffrn 1.336
_exptl_crystal_description needle
_exptl_crystal_F_000 1944
_exptl_crystal_size_max 0.20
_exptl_crystal_size_mid 0.05
_exptl_crystal_size_min 0.05
_refine_diff_density_max 0.656
_refine_diff_density_min -0.972
_refine_diff_density_rms 0.071
_refine_ls_extinction_method none
_refine_ls_goodness_of_fit_ref 1.022
_refine_ls_hydrogen_treatment mixed
_refine_ls_matrix_type full
_refine_ls_number_parameters 576
_refine_ls_number_reflns 14056
_refine_ls_number_restraints 267
_refine_ls_restrained_S_all 1.020
_refine_ls_R_factor_all 0.0264
_refine_ls_R_factor_gt 0.0197
_refine_ls_shift/su_max 0.009
_refine_ls_shift/su_mean 0.000
_refine_ls_structure_factor_coef Fsqd
_refine_ls_weighting_details 'calc w=1/[\s^2^(Fo^2^)+(0.0112P)^2^+2.3303P] where P=(Fo^2^+2Fc^2^)/3'
_refine_ls_weighting_scheme calc
_refine_ls_wR_factor_gt 0.0403
_refine_ls_wR_factor_ref 0.0422
_reflns_number_gt 12290
_reflns_number_total 14056
_reflns_threshold_expression >2sigma(I)
_cod_data_source_file ja210349m_si_002_1.cif
_cod_data_source_block x11139
_cod_database_code 4107271

loop_
_symmetry_equiv_pos_as_xyz
'x, y, z'
'-x, y+1/2, -z+1/2'
'-x, -y, -z'
'x, -y-1/2, z-1/2'

loop_
_atom_site_label
_atom_site_type_symbol
_atom_site_fract_x
_atom_site_fract_y
_atom_site_fract_z
_atom_site_U_iso_or_equiv
_atom_site_adp_type
_atom_site_occupancy
_atom_site_symmetry_multiplicity
_atom_site_calc_flag
_atom_site_refinement_flags
_atom_site_disorder_assembly
_atom_site_disorder_group
W1 W 0.204150(16) 0.14185(5) 0.486211(19) 0.01070(4) Uani 0.9130(18) 1 d PDU A 1
Cl1 Cl 0.24268(5) 0.39081(11) 0.49489(4) 0.01633(14) Uani 0.9130(18) 1 d PDU A 1
O2 O 0.12949(6) 0.18537(14) 0.47948(6) 0.0175(3) Uani 0.9130(18) 1 d PDU A 1
C1 C 0.23251(8) 0.0631(2) 0.56253(7) 0.0159(3) Uani 0.9130(18) 1 d PDU A 1
H1A H 0.2744(7) 0.039(2) 0.5657(9) 0.019 Uiso 0.9130(18) 1 d PD A 1
C2 C 0.21223(10) 0.0401(2) 0.61790(9) 0.0183(4) Uani 0.9130(18) 1 d PDU A 1
C3 C 0.24690(17) 0.1534(4) 0.66260(13) 0.0262(6) Uani 0.9130(18) 1 d PDU A 1
H3A H 0.2345 0.1422 0.6991 0.039 Uiso 0.9130(18) 1 calc PR A 1
H3B H 0.2376 0.2547 0.6476 0.039 Uiso 0.9130(18) 1 calc PR A 1
H3C H 0.2907 0.1354 0.6696 0.039 Uiso 0.9130(18) 1 calc PR A 1
C4 C 0.22882(11) -0.1199(2) 0.63958(9) 0.0301(5) Uani 0.9130(18) 1 d PDU A 1
H4A H 0.2155 -0.1370 0.6753 0.045 Uiso 0.9130(18) 1 calc PR A 1
H4B H 0.2730 -0.1335 0.6475 0.045 Uiso 0.9130(18) 1 calc PR A 1
H4C H 0.2085 -0.1911 0.6097 0.045 Uiso 0.9130(18) 1 calc PR A 1
C5 C 0.14362(9) 0.0639(3) 0.60906(8) 0.0275(4) Uani 0.9130(18) 1 d PDU A 1
H5A H 0.1325 0.0479 0.6460 0.041 Uiso 0.9130(18) 1 calc PR A 1
H5B H 0.1215 -0.0069 0.5800 0.041 Uiso 0.9130(18) 1 calc PR A 1
H5C H 0.1330 0.1660 0.5956 0.041 Uiso 0.9130(18) 1 calc PR A 1
W1A W 0.1900(2) 0.1446(5) 0.4789(2) 0.0158(5) Uani 0.0870(18) 1 d PDU A 2
Cl1A Cl 0.2370(6) 0.3784(14) 0.5026(6) 0.01633(14) Uani 0.0870(18) 1 d PDU A 2
O2A O 0.1179(5) 0.2030(15) 0.4477(7) 0.0175(3) Uani 0.0870(18) 1 d PDU A 2
C1A C 0.1820(8) 0.0850(19) 0.5548(6) 0.0159(3) Uani 0.0870(18) 1 d PDU A 2
H1A1 H 0.1427 0.1097 0.5592 0.019 Uiso 0.0870(18) 1 calc PR A 2
C2A C 0.2190(9) 0.011(2) 0.6096(8) 0.019(2) Uani 0.0870(18) 1 d PDU A 2
C3A C 0.2403(17) 0.136(3) 0.6536(12) 0.021(4) Uani 0.0870(18) 1 d PDU A 2
H3A1 H 0.2648 0.2075 0.6379 0.032 Uiso 0.0870(18) 1 calc PR A 2
H3A2 H 0.2650 0.0940 0.6899 0.032 Uiso 0.0870(18) 1 calc PR A 2
H3A3 H 0.2049 0.1872 0.6612 0.032 Uiso 0.0870(18) 1 calc PR A 2
C4A C 0.2742(8) -0.067(3) 0.5968(9) 0.031(3) Uani 0.0870(18) 1 d PDU A 2
H4A1 H 0.2992 0.0069 0.5828 0.047 Uiso 0.0870(18) 1 calc PR A 2
H4A2 H 0.2605 -0.1433 0.5671 0.047 Uiso 0.0870(18) 1 calc PR A 2
H4A3 H 0.2983 -0.1131 0.6325 0.047 Uiso 0.0870(18) 1 calc PR A 2
C5A C 0.1791(10) -0.100(2) 0.6324(8) 0.027(3) Uani 0.0870(18) 1 d PDU A 2
H5A1 H 0.1440 -0.0476 0.6402 0.040 Uiso 0.0870(18) 1 calc PR A 2
H5A2 H 0.2028 -0.1455 0.6685 0.040 Uiso 0.0870(18) 1 calc PR A 2
H5A3 H 0.1648 -0.1779 0.6033 0.040 Uiso 0.0870(18) 1 calc PR A 2
O1 O 0.26295(5) 0.10232(12) 0.43920(5) 0.0134(2) Uani 1 1 d D . .
C11 C 0.30537(7) 0.18330(16) 0.42054(6) 0.0118(3) Uani 1 1 d . A .
C12 C 0.29133(7) 0.23452(17) 0.36276(6) 0.0134(3) Uani 1 1 d . . .
C21 C 0.38348(7) 0.12982(17) 0.51547(6) 0.0120(3) Uani 1 1 d . A .
C22 C 0.39126(7) -0.02766(17) 0.51695(7) 0.0145(3) Uani 1 1 d . . .
C27 C 0.38571(7) -0.11716(17) 0.46107(7) 0.0157(3) Uani 1 1 d . . .
H27 H 0.3477 -0.0843 0.4326 0.019 Uiso 1 1 calc R . .
C28 C 0.43958(7) -0.0850(2) 0.43417(7) 0.0201(3) Uani 1 1 d . . .
H28A H 0.4407 0.0218 0.4256 0.030 Uiso 1 1 calc R . .
H28B H 0.4347 -0.1421 0.3981 0.030 Uiso 1 1 calc R . .
H28C H 0.4776 -0.1141 0.4616 0.030 Uiso 1 1 calc R . .
C29 C 0.38167(8) -0.28663(18) 0.46877(8) 0.0218(3) Uani 1 1 d . . .
H29A H 0.4209 -0.3243 0.4915 0.033 Uiso 1 1 calc R . .
H29B H 0.3714 -0.3348 0.4305 0.033 Uiso 1 1 calc R . .
H29C H 0.3501 -0.3089 0.4892 0.033 Uiso 1 1 calc R . .
C23 C 0.40821(8) -0.09858(18) 0.57048(7) 0.0188(3) Uani 1 1 d D . .
H23 H 0.4124 -0.2040 0.5714 0.023 Uiso 1 1 calc R . .
C24 C 0.41928(8) -0.02109(19) 0.62303(7) 0.0210(3) Uani 1 1 d DU B .
C30 C 0.43987(10) -0.1061(2) 0.68008(8) 0.0299(4) Uani 1 1 d DU . .
H30A H 0.4301 -0.2139 0.6719 0.036 Uiso 0.695(17) 1 calc PR B 1
H30B H 0.4143 -0.1982 0.6735 0.036 Uiso 0.305(17) 1 calc PR B 2
C31 C 0.4109(4) -0.0584(12) 0.7274(3) 0.0358(16) Uani 0.695(17) 1 d PDU B 1
H31A H 0.4277 -0.1174 0.7625 0.054 Uiso 0.695(17) 1 calc PR B 1
H31B H 0.3669 -0.0741 0.7148 0.054 Uiso 0.695(17) 1 calc PR B 1
H31C H 0.4193 0.0475 0.7359 0.054 Uiso 0.695(17) 1 calc PR B 1
C32 C 0.51018(19) -0.0914(10) 0.7022(2) 0.0419(14) Uani 0.695(17) 1 d PDU B 1
H32A H 0.5294 -0.1222 0.6714 0.063 Uiso 0.695(17) 1 calc PR B 1
H32B H 0.5245 -0.1554 0.7363 0.063 Uiso 0.695(17) 1 calc PR B 1
H32C H 0.5208 0.0125 0.7128 0.063 Uiso 0.695(17) 1 calc PR B 1
C31A C 0.4225(9) -0.031(2) 0.7311(7) 0.033(3) Uani 0.305(17) 1 d PDU B 2
H31D H 0.4339 -0.0957 0.7654 0.050 Uiso 0.305(17) 1 calc PR B 2
H31E H 0.3785 -0.0139 0.7214 0.050 Uiso 0.305(17) 1 calc PR B 2
H31F H 0.4438 0.0644 0.7394 0.050 Uiso 0.305(17) 1 calc PR B 2
C32A C 0.5016(5) -0.163(2) 0.6906(5) 0.044(3) Uani 0.305(17) 1 d PDU B 2
H32D H 0.5065 -0.2165 0.6561 0.066 Uiso 0.305(17) 1 calc PR B 2
H32E H 0.5094 -0.2310 0.7239 0.066 Uiso 0.305(17) 1 calc PR B 2
H32F H 0.5303 -0.0796 0.6989 0.066 Uiso 0.305(17) 1 calc PR B 2
C25 C 0.41453(8) 0.13316(19) 0.62069(7) 0.0191(3) Uani 1 1 d D . .
H25 H 0.4234 0.1879 0.6560 0.023 Uiso 1 1 calc R B .
C26 C 0.39712(7) 0.21109(17) 0.56800(6) 0.0139(3) Uani 1 1 d . A .
C33 C 0.39754(7) 0.38097(16) 0.56990(7) 0.0141(3) Uani 1 1 d . . .
H33 H 0.3768 0.4189 0.5304 0.017 Uiso 1 1 calc R B .
C34 C 0.46348(7) 0.43809(18) 0.58528(7) 0.0190(3) Uani 1 1 d . B .
H34A H 0.4851 0.3977 0.6231 0.029 Uiso 1 1 calc R . .
H34B H 0.4635 0.5473 0.5871 0.029 Uiso 1 1 calc R . .
H34C H 0.4838 0.4057 0.5554 0.029 Uiso 1 1 calc R . .
C35 C 0.36430(8) 0.4440(2) 0.61370(7) 0.0209(3) Uani 1 1 d . B .
H35A H 0.3240 0.3980 0.6072 0.031 Uiso 1 1 calc R . .
H35B H 0.3598 0.5522 0.6086 0.031 Uiso 1 1 calc R . .
H35C H 0.3878 0.4220 0.6533 0.031 Uiso 1 1 calc R . .
C13 C 0.33324(7) 0.32540(17) 0.34478(7) 0.0160(3) Uani 1 1 d . A .
H13 H 0.3234 0.3643 0.3064 0.019 Uiso 1 1 calc R . .
C14 C 0.38906(7) 0.35989(18) 0.38214(7) 0.0162(3) Uani 1 1 d . . .
H14 H 0.4165 0.4254 0.3701 0.019 Uiso 1 1 calc R A .
C15 C 0.40421(7) 0.29735(17) 0.43737(7) 0.0145(3) Uani 1 1 d . A .
H15 H 0.4433 0.3164 0.4621 0.017 Uiso 1 1 calc R . .
C16 C 0.36361(7) 0.20722(16) 0.45759(6) 0.0122(3) Uani 1 1 d . . .
C41 C 0.23638(7) 0.17855(17) 0.31883(6) 0.0141(3) Uani 1 1 d . A .
C42 C 0.24300(7) 0.04916(18) 0.28698(6) 0.0150(3) Uani 1 1 d . . .
C47 C 0.30379(7) -0.03164(18) 0.29594(7) 0.0168(3) Uani 1 1 d . A .
H47 H 0.3319 0.0095 0.3318 0.020 Uiso 1 1 calc R . .
C48 C 0.29905(8) -0.20017(19) 0.30386(7) 0.0218(3) Uani 1 1 d . . .
H48A H 0.2796 -0.2201 0.3356 0.033 Uiso 1 1 calc R A .
H48B H 0.3399 -0.2441 0.3132 0.033 Uiso 1 1 calc R . .
H48C H 0.2747 -0.2443 0.2678 0.033 Uiso 1 1 calc R . .
C49 C 0.33155(8) -0.0001(2) 0.24446(8) 0.0270(4) Uani 1 1 d . . .
H49A H 0.3035 -0.0340 0.2084 0.040 Uiso 1 1 calc R A .
H49B H 0.3703 -0.0534 0.2500 0.040 Uiso 1 1 calc R . .
H49C H 0.3386 0.1073 0.2420 0.040 Uiso 1 1 calc R . .
C43 C 0.19328(7) -0.00115(19) 0.24414(7) 0.0177(3) Uani 1 1 d . A .
H43 H 0.1977 -0.0883 0.2228 0.021 Uiso 1 1 calc R . .
C44 C 0.13727(7) 0.07189(19) 0.23146(7) 0.0179(3) Uani 1 1 d . . .
C50 C 0.08493(8) 0.0074(2) 0.18474(7) 0.0245(4) Uani 1 1 d . A .
H50 H 0.1023 -0.0267 0.1521 0.029 Uiso 1 1 calc R . .
C51 C 0.03497(9) 0.1190(2) 0.15940(8) 0.0307(4) Uani 1 1 d . . .
H51A H 0.0134 0.1457 0.1890 0.046 Uiso 1 1 calc R A .
H51B H 0.0063 0.0744 0.1259 0.046 Uiso 1 1 calc R . .
H51C H 0.0530 0.2087 0.1470 0.046 Uiso 1 1 calc R . .
C52 C 0.05857(10) -0.1299(2) 0.20758(10) 0.0397(5) Uani 1 1 d . . .
H52A H 0.0912 -0.2017 0.2227 0.060 Uiso 1 1 calc R A .
H52B H 0.0279 -0.1758 0.1759 0.060 Uiso 1 1 calc R . .
H52C H 0.0397 -0.1002 0.2388 0.060 Uiso 1 1 calc R . .
C45 C 0.13197(7) 0.19953(19) 0.26301(7) 0.0173(3) Uani 1 1 d . A .
H45 H 0.0942 0.2510 0.2549 0.021 Uiso 1 1 calc R . .
C46 C 0.18067(7) 0.25472(18) 0.30644(6) 0.0151(3) Uani 1 1 d . . .
C53 C 0.17377(7) 0.40215(18) 0.33590(7) 0.0166(3) Uani 1 1 d . A .
H53 H 0.2082 0.4110 0.3714 0.020 Uiso 1 1 calc R . .
C54 C 0.11437(8) 0.4158(2) 0.35475(8) 0.0252(4) Uani 1 1 d . . .
H54A H 0.0803 0.4246 0.3203 0.038 Uiso 1 1 calc R A .
H54B H 0.1159 0.5045 0.3792 0.038 Uiso 1 1 calc R . .
H54C H 0.1087 0.3269 0.3769 0.038 Uiso 1 1 calc R . .
C55 C 0.17915(10) 0.5304(2) 0.29470(9) 0.0308(4) Uani 1 1 d . . .
H55A H 0.1466 0.5222 0.2590 0.046 Uiso 1 1 calc R A .
H55B H 0.2187 0.5250 0.2850 0.046 Uiso 1 1 calc R . .
H55C H 0.1757 0.6258 0.3137 0.046 Uiso 1 1 calc R . .
P1 P 0.166134(19) -0.10795(4) 0.442714(17) 0.01440(8) Uani 1 1 d D . .
C61 C 0.22639(8) -0.24011(19) 0.44499(8) 0.0222(3) Uani 1 1 d . A .
H61A H 0.2474 -0.2603 0.4855 0.033 Uiso 1 1 calc R . .
H61B H 0.2553 -0.1989 0.4245 0.033 Uiso 1 1 calc R . .
H61C H 0.2093 -0.3331 0.4261 0.033 Uiso 1 1 calc R . .
C62 C 0.12747(8) -0.0891(2) 0.36651(7) 0.0230(3) Uani 1 1 d . A .
H62A H 0.1563 -0.0536 0.3448 0.035 Uiso 1 1 calc R . .
H62B H 0.0941 -0.0175 0.3624 0.035 Uiso 1 1 calc R . .
H62C H 0.1112 -0.1862 0.3512 0.035 Uiso 1 1 calc R . .
C63 C 0.11103(7) -0.19955(18) 0.47462(7) 0.0152(3) Uani 1 1 d . A .
C64 C 0.12453(8) -0.33153(19) 0.50590(7) 0.0205(3) Uani 1 1 d . . .
H64 H 0.1632 -0.3773 0.5102 0.025 Uiso 1 1 calc R A .
C65 C 0.08116(9) -0.3967(2) 0.53095(8) 0.0273(4) Uani 1 1 d . A .
H65 H 0.0902 -0.4877 0.5518 0.033 Uiso 1 1 calc R . .
C66 C 0.02534(9) -0.3296(2) 0.52551(8) 0.0284(4) Uani 1 1 d . . .
H66 H -0.0034 -0.3727 0.5438 0.034 Uiso 1 1 calc R A .
C67 C 0.01111(8) -0.2002(2) 0.49362(8) 0.0252(4) Uani 1 1 d . A .
H67 H -0.0278 -0.1558 0.4891 0.030 Uiso 1 1 calc R . .
C68 C 0.05369(7) -0.1349(2) 0.46820(7) 0.0206(3) Uani 1 1 d . . .
H68 H 0.0438 -0.0458 0.4463 0.025 Uiso 1 1 calc R A .

loop_
_atom_site_aniso_label
_atom_site_aniso_U_11
_atom_site_aniso_U_22
_atom_site_aniso_U_33
_atom_site_aniso_U_23
_atom_site_aniso_U_13
_atom_site_aniso_U_12
W1 0.01015(10) 0.01101(4) 0.01173(9) 0.00039(5) 0.00423(7) 0.00006(7)
Cl1 0.0164(3) 0.0114(3) 0.0215(4) -0.0013(2) 0.0054(2) -0.00072(18)
O2 0.0140(6) 0.0174(6) 0.0216(7) 0.0012(5) 0.0053(5) 0.0011(5)
C1 0.0164(8) 0.0160(8) 0.0160(7) 0.0003(6) 0.0054(6) -0.0009(6)
C2 0.0199(9) 0.0219(10) 0.0135(8) 0.0015(7) 0.0049(7) -0.0019(8)
C3 0.0293(14) 0.0320(13) 0.0174(12) -0.0059(10) 0.0060(11) -0.0064(11)
C4 0.0447(13) 0.0246(10) 0.0205(9) 0.0063(8) 0.0072(9) -0.0035(9)
C5 0.0217(9) 0.0451(13) 0.0179(9) 0.0003(8) 0.0089(7) -0.0027(9)
W1A 0.0215(14) 0.0156(6) 0.0123(10) 0.0004(6) 0.0078(10) -0.0007(11)
Cl1A 0.0164(3) 0.0114(3) 0.0215(4) -0.0013(2) 0.0054(2) -0.00072(18)
O2A 0.0140(6) 0.0174(6) 0.0216(7) 0.0012(5) 0.0053(5) 0.0011(5)
C1A 0.0164(8) 0.0160(8) 0.0160(7) 0.0003(6) 0.0054(6) -0.0009(6)
C2A 0.018(4) 0.024(5) 0.015(4) 0.000(3) 0.003(4) -0.003(4)
C3A 0.023(9) 0.029(8) 0.015(6) 0.002(6) 0.009(6) -0.007(6)
C4A 0.031(6) 0.043(8) 0.020(7) 0.004(6) 0.006(6) 0.014(6)
C5A 0.036(7) 0.031(7) 0.013(6) 0.003(5) 0.005(6) -0.012(6)
O1 0.0113(5) 0.0114(5) 0.0179(5) 0.0001(4) 0.0045(4) -0.0011(4)
C11 0.0109(7) 0.0094(6) 0.0157(7) -0.0014(5) 0.0044(5) 0.0004(5)
C12 0.0109(7) 0.0134(7) 0.0154(7) -0.0012(5) 0.0020(5) 0.0015(5)
C21 0.0110(6) 0.0140(7) 0.0108(6) 0.0010(5) 0.0025(5) -0.0003(5)
C22 0.0114(7) 0.0141(7) 0.0184(7) 0.0006(6) 0.0045(6) 0.0002(6)
C27 0.0147(7) 0.0124(7) 0.0191(7) -0.0006(6) 0.0025(6) 0.0026(6)
C28 0.0178(8) 0.0212(8) 0.0223(8) -0.0042(7) 0.0068(6) 0.0014(7)
C29 0.0221(9) 0.0132(8) 0.0279(9) -0.0009(6) 0.0021(7) 0.0015(6)
C23 0.0219(8) 0.0143(7) 0.0203(8) 0.0046(6) 0.0055(6) 0.0028(6)
C24 0.0259(9) 0.0204(8) 0.0166(7) 0.0054(6) 0.0050(6) 0.0018(7)
C30 0.0450(11) 0.0244(9) 0.0183(8) 0.0069(7) 0.0042(8) 0.0031(8)
C31 0.027(2) 0.059(4) 0.0204(18) 0.0177(19) 0.0055(17) -0.003(2)
C32 0.0338(17) 0.064(4) 0.028(2) 0.021(2) 0.0077(14) 0.023(2)
C31A 0.038(8) 0.043(7) 0.019(3) 0.009(4) 0.009(5) 0.011(6)
C32A 0.049(5) 0.055(7) 0.025(4) 0.009(4) 0.004(3) 0.025(5)
C25 0.0228(8) 0.0205(8) 0.0139(7) -0.0004(6) 0.0044(6) 0.0004(7)
C26 0.0123(7) 0.0152(7) 0.0145(7) -0.0001(6) 0.0039(5) 0.0012(6)
C33 0.0151(7) 0.0130(7) 0.0137(7) -0.0005(5) 0.0028(6) 0.0004(5)
C34 0.0181(8) 0.0170(8) 0.0210(8) -0.0016(6) 0.0032(6) -0.0019(6)
C35 0.0218(8) 0.0221(8) 0.0196(8) -0.0034(6) 0.0069(7) 0.0017(7)
C13 0.0162(7) 0.0175(8) 0.0141(7) 0.0017(6) 0.0036(6) -0.0009(6)
C14 0.0149(7) 0.0174(7) 0.0168(7) 0.0007(6) 0.0051(6) -0.0041(6)
C15 0.0111(7) 0.0160(7) 0.0160(7) -0.0028(6) 0.0026(6) -0.0019(6)
C16 0.0121(7) 0.0109(7) 0.0135(7) -0.0013(5) 0.0034(5) 0.0017(5)
C41 0.0128(7) 0.0159(7) 0.0128(7) 0.0012(5) 0.0017(5) -0.0019(6)
C42 0.0145(7) 0.0171(7) 0.0135(7) 0.0010(6) 0.0039(6) -0.0012(6)
C47 0.0149(7) 0.0179(8) 0.0176(7) -0.0003(6) 0.0042(6) 0.0004(6)
C48 0.0256(9) 0.0180(8) 0.0223(8) -0.0015(7) 0.0069(7) 0.0010(7)
C49 0.0237(9) 0.0304(10) 0.0308(9) 0.0060(8) 0.0141(8) 0.0049(8)
C43 0.0192(8) 0.0194(8) 0.0148(7) -0.0028(6) 0.0049(6) -0.0035(6)
C44 0.0163(7) 0.0226(8) 0.0138(7) 0.0008(6) 0.0018(6) -0.0045(6)
C50 0.0183(8) 0.0321(10) 0.0197(8) -0.0059(7) -0.0018(7) -0.0042(7)
C51 0.0255(10) 0.0321(11) 0.0267(9) 0.0066(8) -0.0086(7) -0.0083(8)
C52 0.0271(10) 0.0256(10) 0.0536(13) 0.0016(9) -0.0144(9) -0.0070(8)
C45 0.0126(7) 0.0223(8) 0.0157(7) 0.0023(6) 0.0011(6) 0.0004(6)
C46 0.0137(7) 0.0177(7) 0.0134(7) 0.0016(6) 0.0025(6) -0.0015(6)
C53 0.0155(7) 0.0178(7) 0.0158(7) -0.0009(6) 0.0024(6) 0.0008(6)
C54 0.0194(8) 0.0297(9) 0.0283(9) -0.0032(8) 0.0093(7) 0.0013(7)
C55 0.0476(12) 0.0172(8) 0.0340(10) -0.0022(7) 0.0222(9) -0.0019(8)
P1 0.01592(19) 0.01282(18) 0.01638(18) 0.00011(14) 0.00764(15) -0.00080(14)
C61 0.0209(8) 0.0175(8) 0.0325(9) -0.0021(7) 0.0147(7) -0.0002(6)
C62 0.0298(9) 0.0229(8) 0.0171(7) 0.0000(7) 0.0072(7) -0.0044(7)
C63 0.0152(7) 0.0156(7) 0.0158(7) -0.0020(6) 0.0060(6) -0.0033(6)
C64 0.0218(8) 0.0203(8) 0.0212(8) 0.0020(6) 0.0085(7) 0.0006(6)
C65 0.0364(11) 0.0230(9) 0.0260(9) 0.0044(7) 0.0146(8) -0.0073(8)
C66 0.0308(10) 0.0317(10) 0.0285(9) -0.0086(8) 0.0184(8) -0.0163(8)
C67 0.0169(8) 0.0295(9) 0.0317(9) -0.0123(8) 0.0110(7) -0.0057(7)
C68 0.0162(8) 0.0223(8) 0.0235(8) -0.0034(7) 0.0055(6) -0.0018(7)

loop_
_atom_type_symbol
_atom_type_description
_atom_type_scat_dispersion_real
_atom_type_scat_dispersion_imag
_atom_type_scat_source
C C 0.0033 0.0016 'International Tables Vol C Tables 4.2.6.8 and 6.1.1.4'
H H 0.0000 0.0000 'International Tables Vol C Tables 4.2.6.8 and 6.1.1.4'
O O 0.0106 0.0060 'International Tables Vol C Tables 4.2.6.8 and 6.1.1.4'
P P 0.1023 0.0942 'International Tables Vol C Tables 4.2.6.8 and 6.1.1.4'
W W -0.8490 6.8722 'International Tables Vol C Tables 4.2.6.8 and 6.1.1.4'
Cl Cl 0.1484 0.1585 'International Tables Vol C Tables 4.2.6.8 and 6.1.1.4'

loop_
_geom_angle_atom_site_label_1
_geom_angle_atom_site_label_2
_geom_angle_atom_site_label_3
_geom_angle
O2 W1 C1 105.59(7)
O2 W1 O1 141.51(6)
C1 W1 O1 110.80(6)
O2 W1 Cl1 97.36(5)
C1 W1 Cl1 103.54(6)
O1 W1 Cl1 86.12(4)
O2 W1 P1 86.19(5)
C1 W1 P1 93.52(6)
O1 W1 P1 79.62(3)
Cl1 W1 P1 160.84(3)
C2 C1 W1 140.84(14)
C2 C1 H1A 114.2(12)
W1 C1 H1A 104.7(12)
C1 C2 C5 112.28(17)
C1 C2 C3 107.2(2)
C5 C2 C3 109.4(2)
C1 C2 C4 108.44(17)
C5 C2 C4 109.37(18)
C3 C2 C4 110.1(2)
C2 C3 H3A 109.5
C2 C3 H3B 109.5
H3A C3 H3B 109.5
C2 C3 H3C 109.5
H3A C3 H3C 109.5
H3B C3 H3C 109.5
C2 C4 H4A 109.5
C2 C4 H4B 109.5
H4A C4 H4B 109.5
C2 C4 H4C 109.5
H4A C4 H4C 109.5
H4B C4 H4C 109.5
C2 C5 H5A 109.5
C2 C5 H5B 109.5
H5A C5 H5B 109.5
C2 C5 H5C 109.5
H5A C5 H5C 109.5
H5B C5 H5C 109.5
O2A W1A C1A 100.9(8)
O2A W1A O1 129.0(5)
C1A W1A O1 128.7(5)
O2A W1A Cl1A 99.2(6)
C1A W1A Cl1A 99.5(6)
O1 W1A Cl1A 84.8(3)
O2A W1A P1 91.5(5)
C1A W1A P1 90.4(6)
O1 W1A P1 78.92(16)
Cl1A W1A P1 163.7(4)
C2A C1A W1A 139.7(12)
C2A C1A H1A1 110.2
W1A C1A H1A1 110.2
C1A C2A C4A 109.7(14)
C1A C2A C3A 106.2(16)
C4A C2A C3A 109.4(19)
C1A C2A C5A 109.7(15)
C4A C2A C5A 111.1(15)
C3A C2A C5A 110.5(17)
C2A C3A H3A1 109.5
C2A C3A H3A2 109.5
H3A1 C3A H3A2 109.5
C2A C3A H3A3 109.5
H3A1 C3A H3A3 109.5
H3A2 C3A H3A3 109.5
C2A C4A H1A 83.8(15)
C2A C4A H4A1 109.5
H1A C4A H4A1 33.9
C2A C4A H4A2 109.5
H1A C4A H4A2 99.1
H4A1 C4A H4A2 109.5
C2A C4A H4A3 109.5
H1A C4A H4A3 141.2
H4A1 C4A H4A3 109.5
H4A2 C4A H4A3 109.5
C2A C5A H5A1 109.5
C2A C5A H5A2 109.5
H5A1 C5A H5A2 109.5
C2A C5A H5A3 109.5
H5A1 C5A H5A3 109.5
H5A2 C5A H5A3 109.5
C11 O1 W1 135.93(9)
C11 O1 W1A 137.40(16)
W1 O1 W1A 7.94(13)
O1 C11 C12 118.83(13)
O1 C11 C16 120.40(13)
C12 C11 C16 120.66(13)
C13 C12 C11 118.75(14)
C13 C12 C41 119.62(13)
C11 C12 C41 121.20(13)
C26 C21 C22 119.47(13)
C26 C21 C16 121.29(13)
C22 C21 C16 119.19(13)
C23 C22 C21 118.84(14)
C23 C22 C27 119.92(14)
C21 C22 C27 121.09(13)
C22 C27 C29 114.24(13)
C22 C27 C28 110.96(13)
C29 C27 C28 108.15(13)
C22 C27 H27 107.8
C29 C27 H27 107.8
C28 C27 H27 107.8
C27 C28 H28A 109.5
C27 C28 H28B 109.5
H28A C28 H28B 109.5
C27 C28 H28C 109.5
H28A C28 H28C 109.5
H28B C28 H28C 109.5
C27 C29 H29A 109.5
C27 C29 H29B 109.5
H29A C29 H29B 109.5
C27 C29 H29C 109.5
H29A C29 H29C 109.5
H29B C29 H29C 109.5
C22 C23 C24 122.57(15)
C22 C23 H23 118.7
C24 C23 H23 118.7
C25 C24 C23 117.74(15)
C25 C24 C30 122.56(16)
C23 C24 C30 119.57(15)
C32A C30 C31 123.7(6)
C32A C30 C31A 116.6(9)
C31 C30 C31A 13.4(10)
C32A C30 C24 113.5(5)
C31 C30 C24 115.4(4)
C31A C30 C24 113.8(9)
C32A C30 C32 26.8(6)
C31 C30 C32 109.0(4)
C31A C30 C32 98.1(8)
C24 C30 C32 108.7(2)
C32A C30 H30A 81.5
C31 C30 H30A 107.8
C31A C30 H30A 119.6
C24 C30 H30A 107.8
C32 C30 H30A 107.8
C32A C30 H30B 103.6
C31 C30 H30B 90.5
C31A C30 H30B 103.6
C24 C30 H30B 103.6
C32 C30 H30B 129.0
H30A C30 H30B 22.9
C30 C31 H31A 109.5
C30 C31 H31B 109.5
H31A C31 H31B 109.5
C30 C31 H31C 109.5
H31A C31 H31C 109.5
H31B C31 H31C 109.5
C30 C32 H32A 109.5
C30 C32 H32B 109.5
H32A C32 H32B 109.5
C30 C32 H32C 109.5
H32A C32 H32C 109.5
H32B C32 H32C 109.5
C30 C31A H31D 109.5
C30 C31A H31E 109.5
H31D C31A H31E 109.5
C30 C31A H31F 109.5
H31D C31A H31F 109.5
H31E C31A H31F 109.5
C30 C32A H32D 109.5
C30 C32A H32E 109.5
H32D C32A H32E 109.5
C30 C32A H32F 109.5
H32D C32A H32F 109.5
H32E C32A H32F 109.5
C24 C25 C26 122.33(15)
C24 C25 H25 118.8
C26 C25 H25 118.8
C25 C26 C21 118.88(14)
C25 C26 C33 118.27(14)
C21 C26 C33 122.73(13)
C26 C33 C35 112.79(13)
C26 C33 C34 109.80(13)
C35 C33 C34 109.18(13)
C26 C33 H33 108.3
C35 C33 H33 108.3
C34 C33 H33 108.3
C33 C34 H34A 109.5
C33 C34 H34B 109.5
H34A C34 H34B 109.5
C33 C34 H34C 109.5
H34A C34 H34C 109.5
H34B C34 H34C 109.5
C33 C35 H35A 109.5
C33 C35 H35B 109.5
H35A C35 H35B 109.5
C33 C35 H35C 109.5
H35A C35 H35C 109.5
H35B C35 H35C 109.5
C14 C13 C12 121.11(14)
C14 C13 H13 119.4
C12 C13 H13 119.4
C15 C14 C13 119.13(14)
C15 C14 H14 120.4
C13 C14 H14 120.4
C14 C15 C16 121.83(14)
C14 C15 H15 119.1
C16 C15 H15 119.1
C15 C16 C11 118.00(13)
C15 C16 C21 120.39(13)
C11 C16 C21 121.47(13)
C46 C41 C42 119.80(14)
C46 C41 C12 122.28(14)
C42 C41 C12 117.81(13)
C43 C42 C41 118.82(14)
C43 C42 C47 119.28(14)
C41 C42 C47 121.82(14)
C42 C47 C48 113.43(13)
C42 C47 C49 109.66(13)
C48 C47 C49 109.60(14)
C42 C47 H47 108.0
C48 C47 H47 108.0
C49 C47 H47 108.0
C47 C48 H48A 109.5
C47 C48 H48B 109.5
H48A C48 H48B 109.5
C47 C48 H48C 109.5
H48A C48 H48C 109.5
H48B C48 H48C 109.5
C47 C49 H49A 109.5
C47 C49 H49B 109.5
H49A C49 H49B 109.5
C47 C49 H49C 109.5
H49A C49 H49C 109.5
H49B C49 H49C 109.5
C42 C43 C44 122.39(15)
C42 C43 H43 118.8
C44 C43 H43 118.8
C45 C44 C43 117.77(14)
C45 C44 C50 123.31(15)
C43 C44 C50 118.91(15)
C51 C50 C44 114.13(15)
C51 C50 C52 110.61(16)
C44 C50 C52 110.55(15)
C51 C50 H50 107.1
C44 C50 H50 107.1
C52 C50 H50 107.1
C50 C51 H51A 109.5
C50 C51 H51B 109.5
H51A C51 H51B 109.5
C50 C51 H51C 109.5
H51A C51 H51C 109.5
H51B C51 H51C 109.5
C50 C52 H52A 109.5
C50 C52 H52B 109.5
H52A C52 H52B 109.5
C50 C52 H52C 109.5
H52A C52 H52C 109.5
H52B C52 H52C 109.5
C44 C45 C46 121.99(15)
C44 C45 H45 119.0
C46 C45 H45 119.0
C45 C46 C41 119.22(15)
C45 C46 C53 119.52(14)
C41 C46 C53 121.08(14)
C46 C53 C54 113.75(14)
C46 C53 C55 108.96(13)
C54 C53 C55 109.99(14)
C46 C53 H53 108.0
C54 C53 H53 108.0
C55 C53 H53 108.0
C53 C54 H54A 109.5
C53 C54 H54B 109.5
H54A C54 H54B 109.5
C53 C54 H54C 109.5
H54A C54 H54C 109.5
H54B C54 H54C 109.5
C53 C55 H55A 109.5
C53 C55 H55B 109.5
H55A C55 H55B 109.5
C53 C55 H55C 109.5
H55A C55 H55C 109.5
H55B C55 H55C 109.5
C61 P1 C63 106.66(8)
C61 P1 C62 105.56(9)
C63 P1 C62 104.20(8)
C61 P1 W1A 120.02(13)
C63 P1 W1A 113.01(12)
C62 P1 W1A 106.03(13)
C61 P1 W1 113.02(6)
C63 P1 W1 115.63(5)
C62 P1 W1 110.95(6)
W1A P1 W1 7.22(11)
P1 C61 H61A 109.5
P1 C61 H61B 109.5
H61A C61 H61B 109.5
P1 C61 H61C 109.5
H61A C61 H61C 109.5
H61B C61 H61C 109.5
P1 C62 H62A 109.5
P1 C62 H62B 109.5
H62A C62 H62B 109.5
P1 C62 H62C 109.5
H62A C62 H62C 109.5
H62B C62 H62C 109.5
C64 C63 C68 119.17(15)
C64 C63 P1 121.70(12)
C68 C63 P1 119.12(12)
C63 C64 C65 119.85(16)
C63 C64 H64 120.1
C65 C64 H64 120.1
C66 C65 C64 120.30(17)
C66 C65 H65 119.8
C64 C65 H65 119.8
C65 C66 C67 120.24(16)
C65 C66 H66 119.9
C67 C66 H66 119.9
C66 C67 C68 119.95(17)
C66 C67 H67 120.0
C68 C67 H67 120.0
C67 C68 C63 120.45(17)
C67 C68 H68 119.8
C63 C68 H68 119.8

loop_
_geom_bond_atom_site_label_1
_geom_bond_atom_site_label_2
_geom_bond_distance
W1 O2 1.7072(13)
W1 C1 1.9024(17)
W1 O1 1.9714(11)
W1 Cl1 2.3879(9)
W1 P1 2.5276(6)
C1 C2 1.510(3)
C1 H1A 0.960(15)
C2 C5 1.534(3)
C2 C3 1.538(3)
C2 C4 1.540(3)
C3 H3A 0.9800
C3 H3B 0.9800
C3 H3C 0.9800
C4 H4A 0.9800
C4 H4B 0.9800
C4 H4C 0.9800
C5 H5A 0.9800
C5 H5B 0.9800
C5 H5C 0.9800
W1A O2A 1.705(12)
W1A C1A 1.931(13)
W1A O1 2.131(5)
W1A Cl1A 2.356(12)
W1A P1 2.436(5)
C1A C2A 1.516(17)
C1A H1A1 0.9500
C2A C4A 1.527(14)
C2A C3A 1.529(15)
C2A C5A 1.532(17)
C3A H3A1 0.9800
C3A H3A2 0.9800
C3A H3A3 0.9800
C4A H1A 1.20(3)
C4A H4A1 0.9800
C4A H4A2 0.9800
C4A H4A3 0.9800
C5A H5A1 0.9800
C5A H5A2 0.9800
C5A H5A3 0.9800
O1 C11 1.3641(17)
C11 C12 1.406(2)
C11 C16 1.411(2)
C12 C13 1.397(2)
C12 C41 1.501(2)
C21 C26 1.411(2)
C21 C22 1.423(2)
C21 C16 1.506(2)
C22 C23 1.388(2)
C22 C27 1.529(2)
C27 C29 1.536(2)
C27 C28 1.540(2)
C27 H27 1.0000
C28 H28A 0.9800
C28 H28B 0.9800
C28 H28C 0.9800
C29 H29A 0.9800
C29 H29B 0.9800
C29 H29C 0.9800
C23 C24 1.396(2)
C23 H23 0.9500
C24 C25 1.387(2)
C24 C30 1.523(2)
C30 C32A 1.452(9)
C30 C31 1.497(6)
C30 C31A 1.520(11)
C30 C32 1.557(5)
C30 H30A 1.0000
C30 H30B 1.0000
C31 H31A 0.9800
C31 H31B 0.9800
C31 H31C 0.9800
C32 H32A 0.9800
C32 H32B 0.9800
C32 H32C 0.9800
C31A H31D 0.9800
C31A H31E 0.9800
C31A H31F 0.9800
C32A H32D 0.9800
C32A H32E 0.9800
C32A H32F 0.9800
C25 C26 1.402(2)
C25 H25 0.9500
C26 C33 1.524(2)
C33 C35 1.535(2)
C33 C34 1.538(2)
C33 H33 1.0000
C34 H34A 0.9800
C34 H34B 0.9800
C34 H34C 0.9800
C35 H35A 0.9800
C35 H35B 0.9800
C35 H35C 0.9800
C13 C14 1.390(2)
C13 H13 0.9500
C14 C15 1.389(2)
C14 H14 0.9500
C15 C16 1.397(2)
C15 H15 0.9500
C41 C46 1.403(2)
C41 C42 1.413(2)
C42 C43 1.395(2)
C42 C47 1.526(2)
C47 C48 1.530(2)
C47 C49 1.533(2)
C47 H47 1.0000
C48 H48A 0.9800
C48 H48B 0.9800
C48 H48C 0.9800
C49 H49A 0.9800
C49 H49B 0.9800
C49 H49C 0.9800
C43 C44 1.395(2)
C43 H43 0.9500
C44 C45 1.389(2)
C44 C50 1.525(2)
C50 C51 1.521(3)
C50 C52 1.525(3)
C50 H50 1.0000
C51 H51A 0.9800
C51 H51B 0.9800
C51 H51C 0.9800
C52 H52A 0.9800
C52 H52B 0.9800
C52 H52C 0.9800
C45 C46 1.402(2)
C45 H45 0.9500
C46 C53 1.522(2)
C53 C54 1.527(2)
C53 C55 1.534(2)
C53 H53 1.0000
C54 H54A 0.9800
C54 H54B 0.9800
C54 H54C 0.9800
C55 H55A 0.9800
C55 H55B 0.9800
C55 H55C 0.9800
P1 C61 1.8002(17)
P1 C63 1.8108(15)
P1 C62 1.8130(17)
C61 H61A 0.9800
C61 H61B 0.9800
C61 H61C 0.9800
C62 H62A 0.9800
C62 H62B 0.9800
C62 H62C 0.9800
C63 C64 1.391(2)
C63 C68 1.398(2)
C64 C65 1.398(2)
C64 H64 0.9500
C65 C66 1.379(3)
C65 H65 0.9500
C66 C67 1.380(3)
C66 H66 0.9500
C67 C68 1.388(2)
C67 H67 0.9500
C68 H68 0.9500
